data_2300169
loop_
_publ_author_name
'Seredyuk, Maksym'
'Gaspar, Ana B.'
'Kusz, Joachim'
'Bednarek, Gabriela'
'G\"utlich, Philipp'

_publ_section_title
;
 Variable-temperature X-ray crystal structure determinations of
 {Fe[tren(6-Mepy)~3~]}(ClO~4~)~2~ and {Zn[tren(6-Mepy)~3~]}(ClO~4~)~2~
 compounds: correlation of the structural data with magnetic and
 M\"ossbauer spectroscopy data
;
_journal_issue 6
_journal_name_full 'Journal of Applied Crystallography'
_journal_page_first 1135
_journal_page_last 1145
_journal_paper_doi 10.1107/S0021889807048571
_journal_volume 40
_journal_year 2007
_chemical_formula_sum 'C27 H33 Cl2 Fe N7 O8'
_chemical_formula_weight 710.35
_chemical_name_systematic
;
 ?
;
_space_group_IT_number 14
_symmetry_cell_setting monoclinic
_symmetry_space_group_name_Hall '-P 2ybc'
_symmetry_space_group_name_H-M 'P 1 21/c 1'
_atom_sites_solution_hydrogens geom
_atom_sites_solution_primary direct
_atom_sites_solution_secondary difmap
_audit_creation_method SHELXL-97
_cell_angle_alpha 90.00
_cell_angle_beta 91.399(3)
_cell_angle_gamma 90.00
_cell_formula_units_Z 4
_cell_length_a 10.2747(4)
_cell_length_b 19.2019(6)
_cell_length_c 15.1011(5)
_cell_measurement_temperature 210(2)
_cell_volume 2978.46(18)
_computing_cell_refinement
;
CrysAlis RED, Oxford Diffraction Ltd.,
Version 1.171.29.2 (release 20-01-2006 CrysAlis171 .NET)
(compiled Jan 20 2006,12:36:28)
;
_computing_data_collection
;
CrysAlis CCD, Oxford Diffraction Ltd.,
Version 1.171.29.2 (release 20-01-2006 CrysAlis171 .NET)
(compiled Jan 20 2006,12:36:28)
;
_computing_data_reduction
;
CrysAlis RED, Oxford Diffraction Ltd.,
Version 1.171.29.2 (release 20-01-2006 CrysAlis171 .NET)
(compiled Jan 20 2006,12:36:28)
;
_computing_structure_refinement 'SHELXL-97 (Sheldrick, 1997)'
_computing_structure_solution 'SHELXS-97 (Sheldrick, 1990)'
_diffrn_ambient_temperature 210(2)
_diffrn_detector_area_resol_mean 16.0328
_diffrn_measured_fraction_theta_full 0.996
_diffrn_measured_fraction_theta_max 0.892
_diffrn_measurement_device_type KM4_CCD_Sapphire3
_diffrn_measurement_method \q-scan
_diffrn_radiation_monochromator graphite
_diffrn_radiation_source 'fine-focus sealed tube'
_diffrn_radiation_type MoK\a
_diffrn_radiation_wavelength 0.71073
_diffrn_reflns_av_R_equivalents 0.0198
_diffrn_reflns_av_sigmaI/netI 0.0350
_diffrn_reflns_limit_h_max 15
_diffrn_reflns_limit_h_min -15
_diffrn_reflns_limit_k_max 21
_diffrn_reflns_limit_k_min -28
_diffrn_reflns_limit_l_max 21
_diffrn_reflns_limit_l_min -22
_diffrn_reflns_number 28574
_diffrn_reflns_theta_full 25.00
_diffrn_reflns_theta_max 32.90
_diffrn_reflns_theta_min 2.90
_exptl_absorpt_coefficient_mu 0.749
_exptl_absorpt_correction_T_max 0.93440
_exptl_absorpt_correction_T_min 0.90335
_exptl_absorpt_correction_type multi-scan
_exptl_absorpt_process_details
;
CrysAlis RED, Oxford Diffraction Ltd.,
Version 1.171.29.2 (release 20-01-2006 CrysAlis171 .NET)
(compiled Jan 20 2006,12:36:28)
Empirical absorption correction using spherical harmonics,
implemented in SCALE3 ABSPACK scaling algorithm.
;
_exptl_crystal_colour 'dark red'
_exptl_crystal_density_diffrn 1.584
_exptl_crystal_density_method 'not measured'
_exptl_crystal_description polyhedron
_exptl_crystal_F_000 1472
_exptl_crystal_size_max 0.34
_exptl_crystal_size_mid 0.29
_exptl_crystal_size_min 0.10
_refine_diff_density_max 1.285
_refine_diff_density_min -1.444
_refine_ls_extinction_method none
_refine_ls_goodness_of_fit_ref 1.006
_refine_ls_hydrogen_treatment constr
_refine_ls_matrix_type full
_refine_ls_number_parameters 409
_refine_ls_number_reflns 9941
_refine_ls_number_restraints 0
_refine_ls_restrained_S_all 1.006
_refine_ls_R_factor_all 0.0711
_refine_ls_R_factor_gt 0.0466
_refine_ls_shift/su_max 0.000
_refine_ls_shift/su_mean 0.000
_refine_ls_structure_factor_coef Fsqd
_refine_ls_weighting_details 'calc w=1/[\s^2^(Fo^2^)+(0.1050P)^2^+0.0000P] where P=(Fo^2^+2Fc^2^)/3'
_refine_ls_weighting_scheme calc
_refine_ls_wR_factor_gt 0.1441
_refine_ls_wR_factor_ref 0.1546
_reflns_number_gt 6795
_reflns_number_total 9941
_reflns_threshold_expression >2sigma(I)
_cod_data_source_file aj5096.cif
_cod_data_source_block 1-Fe_210
_cod_original_sg_symbol_H-M 'P 21/c'
_cod_database_code 2300169

loop_
_symmetry_equiv_pos_as_xyz
'x, y, z'
'-x, y+1/2, -z+1/2'
'-x, -y, -z'
'x, -y-1/2, z-1/2'

loop_
_atom_site_type_symbol
_atom_site_label
_atom_site_fract_x
_atom_site_fract_y
_atom_site_fract_z
_atom_site_U_iso_or_equiv
_atom_site_adp_type
_atom_site_calc_flag
_atom_site_refinement_flags
_atom_site_occupancy
_atom_site_disorder_assembly
_atom_site_disorder_group
Fe Fe1 0.69147(3) 0.071352(13) 0.739572(17) 0.02162(8) Uani d . 1 . .
Cl Cl1 1.35871(6) 0.31736(3) 0.53957(4) 0.03740(13) Uani d . 1 . .
Cl Cl2 1.22316(6) -0.14609(3) 0.69809(5) 0.04660(15) Uani d . 1 . .
N N1 0.60480(18) 0.09230(9) 0.62453(12) 0.0314(4) Uani d . 1 . .
N N2 0.82687(17) 0.14257(8) 0.69006(12) 0.0298(3) Uani d . 1 . .
N N3 0.76215(16) 0.05587(9) 0.87007(11) 0.0266(3) Uani d . 1 . .
N N4 0.61399(16) 0.15278(8) 0.79725(11) 0.0271(3) Uani d . 1 . .
N N5 0.55538(16) 0.00616(9) 0.77401(11) 0.0281(3) Uani d . 1 . .
N N6 0.75846(17) -0.01960(8) 0.67738(11) 0.0271(3) Uani d . 1 . .
N N7 0.3571(2) 0.11175(10) 0.72259(14) 0.0422(5) Uani d . 1 . .
O O1 1.3276(3) 0.30839(15) 0.62956(16) 0.0918(10) Uani d . 1 . .
O O2 1.4388(2) 0.26111(10) 0.50998(15) 0.0617(6) Uani d . 1 . .
O O3 1.2393(2) 0.31931(13) 0.48796(18) 0.0776(7) Uani d . 1 . .
O O7 1.1642(3) -0.20587(12) 0.66065(16) 0.0887(9) Uani d . 1 . .
O O5 1.3044(5) -0.1196(3) 0.63862(19) 0.196(3) Uani d . 1 . .
O O6 1.1268(4) -0.09900(19) 0.7227(3) 0.1309(15) Uani d . 1 . .
O O4 1.4221(2) 0.38221(10) 0.52840(19) 0.0755(7) Uani d . 1 . .
O O8 1.2955(3) -0.15927(16) 0.77766(16) 0.0869(8) Uani d . 1 . .
C C1 0.5629(2) -0.05570(11) 0.74413(15) 0.0329(4) Uani d . 1 . .
H H11 0.5022 -0.0899 0.7596 0.040 Uiso calc R 1 . .
C C2 0.6691(2) -0.07146(10) 0.68519(14) 0.0311(4) Uani d . 1 . .
C C3 0.6786(3) -0.13558(12) 0.64415(17) 0.0412(5) Uani d . 1 . .
H H13 0.6135 -0.1694 0.6511 0.049 Uiso calc R 1 . .
C C4 0.7843(3) -0.14908(12) 0.59326(17) 0.0444(6) Uani d . 1 . .
H H14 0.7922 -0.1918 0.5634 0.053 Uiso calc R 1 . .
C C5 0.8774(3) -0.09913(12) 0.58703(15) 0.0399(5) Uani d . 1 . .
H H15 0.9522 -0.1083 0.5544 0.048 Uiso calc R 1 . .
C C6 0.8641(2) -0.03394(11) 0.62848(13) 0.0323(4) Uani d . 1 . .
C C7 0.6654(2) 0.13438(12) 0.57438(14) 0.0369(5) Uani d . 1 . .
H H17 0.6321 0.1457 0.5176 0.044 Uiso calc R 1 . .
C C8 0.7870(2) 0.16425(11) 0.60756(14) 0.0343(4) Uani d . 1 . .
C C9 0.8553(3) 0.21061(12) 0.55688(18) 0.0453(6) Uani d . 1 . .
H H19 0.8246 0.2233 0.5000 0.054 Uiso calc R 1 . .
C C10 0.9703(3) 0.23820(14) 0.5916(2) 0.0531(7) Uani d . 1 . .
H H110 1.0197 0.2698 0.5588 0.064 Uiso calc R 1 . .
C C11 1.0098(3) 0.21807(13) 0.6752(2) 0.0476(6) Uani d . 1 . .
H H111 1.0869 0.2367 0.7003 0.057 Uiso calc R 1 . .
C C12 0.9375(2) 0.17033(11) 0.72364(16) 0.0350(4) Uani d . 1 . .
C C13 0.6442(2) 0.16178(11) 0.87950(14) 0.0331(4) Uani d . 1 . .
H H113 0.6177 0.2018 0.9100 0.040 Uiso calc R 1 . .
C C14 0.72022(19) 0.10829(11) 0.92347(13) 0.0305(4) Uani d . 1 . .
C C15 0.7416(2) 0.10998(13) 1.01420(14) 0.0379(5) Uani d . 1 . .
H H115 0.7135 0.1482 1.0475 0.046 Uiso calc R 1 . .
C C16 0.8042(2) 0.05535(14) 1.05495(15) 0.0411(5) Uani d . 1 . .
H H116 0.8202 0.0551 1.1165 0.049 Uiso calc R 1 . .
C C17 0.8430(2) 0.00055(13) 1.00253(14) 0.0377(5) Uani d . 1 . .
H H117 0.8830 -0.0384 1.0292 0.045 Uiso calc R 1 . .
C C18 0.82386(19) 0.00188(11) 0.91045(13) 0.0303(4) Uani d . 1 . .
C C19 0.5232(2) 0.20353(10) 0.75727(16) 0.0340(4) Uani d . 1 . .
H H119 0.5439 0.2105 0.6949 0.041 Uiso calc R 1 . .
H H219 0.5324 0.2483 0.7878 0.041 Uiso calc R 1 . .
C C20 0.3836(2) 0.17762(11) 0.76401(17) 0.0365(5) Uani d . 1 . .
H H120 0.3626 0.1740 0.8268 0.044 Uiso calc R 1 . .
H H220 0.3252 0.2125 0.7373 0.044 Uiso calc R 1 . .
C C21 0.4457(2) 0.02237(12) 0.83113(15) 0.0348(5) Uani d . 1 . .
H H121 0.4734 0.0566 0.8759 0.042 Uiso calc R 1 . .
H H221 0.4187 -0.0200 0.8619 0.042 Uiso calc R 1 . .
C C22 0.3297(2) 0.05161(12) 0.77688(18) 0.0402(5) Uani d . 1 . .
H H122 0.2954 0.0145 0.7383 0.048 Uiso calc R 1 . .
H H222 0.2610 0.0641 0.8178 0.048 Uiso calc R 1 . .
C C23 0.4778(2) 0.06538(12) 0.59222(16) 0.0401(5) Uani d . 1 . .
H H123 0.4701 0.0163 0.6093 0.048 Uiso calc R 1 . .
H H223 0.4742 0.0677 0.5274 0.048 Uiso calc R 1 . .
C C24 0.3624(2) 0.10580(13) 0.62860(16) 0.0403(5) Uani d . 1 . .
H H124 0.3636 0.1529 0.6035 0.048 Uiso calc R 1 . .
H H224 0.2820 0.0833 0.6072 0.048 Uiso calc R 1 . .
C C30 0.8763(2) -0.05662(12) 0.85685(16) 0.0364(5) Uani d . 1 . .
H H130 0.8047 -0.0848 0.8338 0.055 Uiso calc R 1 . .
H H230 0.9332 -0.0852 0.8939 0.055 Uiso calc R 1 . .
H H330 0.9249 -0.0379 0.8080 0.055 Uiso calc R 1 . .
C C31 0.9708(2) 0.01849(12) 0.62099(18) 0.0428(6) Uani d . 1 . .
H H131 0.9396 0.0580 0.5866 0.064 Uiso calc R 1 . .
H H231 1.0442 -0.0025 0.5918 0.064 Uiso calc R 1 . .
H H331 0.9980 0.0340 0.6797 0.064 Uiso calc R 1 . .
C C32 0.9894(2) 0.14836(13) 0.81258(17) 0.0419(5) Uani d . 1 . .
H H132 0.9357 0.1679 0.8583 0.063 Uiso calc R 1 . .
H H232 1.0781 0.1649 0.8206 0.063 Uiso calc R 1 . .
H H332 0.9882 0.0979 0.8166 0.063 Uiso calc R 1 . .

loop_
_atom_site_aniso_label
_atom_site_aniso_U_11
_atom_site_aniso_U_22
_atom_site_aniso_U_33
_atom_site_aniso_U_12
_atom_site_aniso_U_13
_atom_site_aniso_U_23
Fe1 0.02410(14) 0.01974(13) 0.02110(13) -0.00033(9) 0.00231(9) 0.00033(9)
Cl1 0.0446(3) 0.0315(2) 0.0365(3) -0.0038(2) 0.0107(2) 0.00255(19)
Cl2 0.0466(3) 0.0396(3) 0.0533(4) 0.0031(2) -0.0050(3) -0.0058(3)
N1 0.0363(9) 0.0290(8) 0.0290(8) 0.0029(7) -0.0017(7) -0.0033(7)
N2 0.0315(9) 0.0246(7) 0.0335(9) 0.0035(6) 0.0069(7) -0.0008(6)
N3 0.0235(8) 0.0298(8) 0.0266(8) -0.0032(6) 0.0034(6) -0.0001(6)
N4 0.0243(8) 0.0242(7) 0.0332(8) -0.0001(6) 0.0056(6) -0.0007(6)
N5 0.0228(8) 0.0305(8) 0.0309(8) -0.0023(6) 0.0010(6) 0.0070(6)
N6 0.0318(8) 0.0243(7) 0.0253(8) -0.0021(6) 0.0009(6) 0.0029(6)
N7 0.0550(13) 0.0315(9) 0.0397(10) -0.0050(8) -0.0069(9) 0.0039(8)
O1 0.138(3) 0.0883(17) 0.0513(13) 0.0499(17) 0.0390(15) 0.0256(12)
O2 0.0672(14) 0.0431(10) 0.0763(14) 0.0075(9) 0.0338(11) 0.0009(9)
O3 0.0619(15) 0.0859(17) 0.0840(17) 0.0006(12) -0.0140(13) -0.0257(14)
O7 0.154(3) 0.0517(13) 0.0607(14) -0.0383(15) 0.0048(15) -0.0149(11)
O5 0.234(5) 0.320(6) 0.0363(14) -0.181(5) 0.025(2) -0.027(3)
O6 0.123(3) 0.123(3) 0.144(3) 0.077(2) -0.055(2) -0.061(2)
O4 0.0703(15) 0.0417(11) 0.115(2) -0.0125(10) 0.0163(14) 0.0066(12)
O8 0.0902(19) 0.115(2) 0.0548(14) 0.0237(16) -0.0133(13) -0.0146(14)
C1 0.0287(10) 0.0314(10) 0.0387(11) -0.0053(8) -0.0009(8) 0.0068(8)
C2 0.0343(10) 0.0265(9) 0.0324(10) -0.0033(8) -0.0042(8) 0.0041(7)
C3 0.0474(13) 0.0276(10) 0.0483(13) -0.0053(9) -0.0049(11) -0.0035(9)
C4 0.0589(16) 0.0313(11) 0.0430(13) 0.0022(10) -0.0017(11) -0.0096(9)
C5 0.0506(14) 0.0361(11) 0.0332(11) 0.0061(10) 0.0063(10) -0.0025(9)
C6 0.0397(11) 0.0301(10) 0.0272(9) 0.0021(8) 0.0036(8) 0.0031(7)
C7 0.0449(13) 0.0375(11) 0.0282(10) 0.0086(9) 0.0016(9) 0.0003(8)
C8 0.0421(12) 0.0299(10) 0.0315(10) 0.0060(9) 0.0101(9) 0.0024(8)
C9 0.0583(16) 0.0365(12) 0.0419(13) 0.0042(11) 0.0166(11) 0.0079(10)
C10 0.0598(17) 0.0388(13) 0.0621(17) -0.0008(12) 0.0270(14) 0.0110(12)
C11 0.0398(13) 0.0374(12) 0.0661(17) -0.0049(10) 0.0123(12) 0.0009(11)
C12 0.0312(10) 0.0304(10) 0.0438(12) 0.0026(8) 0.0079(9) -0.0029(8)
C13 0.0318(10) 0.0329(10) 0.0348(11) -0.0026(8) 0.0072(8) -0.0076(8)
C14 0.0253(9) 0.0388(11) 0.0277(9) -0.0049(8) 0.0047(7) -0.0056(8)
C15 0.0310(11) 0.0549(14) 0.0282(10) -0.0076(10) 0.0052(8) -0.0083(9)
C16 0.0318(11) 0.0670(15) 0.0246(10) -0.0102(11) 0.0033(8) 0.0004(10)
C17 0.0267(10) 0.0538(13) 0.0326(10) -0.0048(9) 0.0004(8) 0.0092(9)
C18 0.0236(9) 0.0368(10) 0.0304(9) -0.0055(8) 0.0012(7) 0.0047(8)
C19 0.0329(11) 0.0233(9) 0.0458(12) 0.0028(8) 0.0044(9) 0.0020(8)
C20 0.0309(11) 0.0322(10) 0.0465(13) 0.0034(8) 0.0051(9) 0.0020(9)
C21 0.0281(10) 0.0375(10) 0.0393(11) 0.0014(8) 0.0110(8) 0.0101(9)
C22 0.0276(10) 0.0349(11) 0.0582(15) -0.0029(8) 0.0036(10) 0.0094(10)
C23 0.0436(13) 0.0413(12) 0.0347(11) -0.0006(10) -0.0124(9) -0.0068(9)
C24 0.0369(12) 0.0421(12) 0.0412(12) 0.0014(9) -0.0107(10) 0.0029(9)
C30 0.0362(11) 0.0347(10) 0.0381(11) 0.0054(9) -0.0046(9) 0.0038(9)
C31 0.0421(13) 0.0306(10) 0.0567(15) 0.0004(9) 0.0225(11) -0.0010(10)
C32 0.0316(11) 0.0443(12) 0.0495(14) -0.0073(9) -0.0020(10) 0.0012(10)

loop_
_atom_type_symbol
_atom_type_description
_atom_type_scat_dispersion_real
_atom_type_scat_dispersion_imag
_atom_type_scat_source
C C 0.0033 0.0016 'International Tables Vol C Tables 4.2.6.8 and 6.1.1.4'
H H 0.0000 0.0000 'International Tables Vol C Tables 4.2.6.8 and 6.1.1.4'
N N 0.0061 0.0033 'International Tables Vol C Tables 4.2.6.8 and 6.1.1.4'
O O 0.0106 0.0060 'International Tables Vol C Tables 4.2.6.8 and 6.1.1.4'
Cl Cl 0.1484 0.1585 'International Tables Vol C Tables 4.2.6.8 and 6.1.1.4'
Fe Fe 0.3463 0.8444 'International Tables Vol C Tables 4.2.6.8 and 6.1.1.4'

loop_
_geom_angle_atom_site_label_1
_geom_angle_atom_site_label_2
_geom_angle_atom_site_label_3
_geom_angle_site_symmetry_1
_geom_angle_site_symmetry_3
_geom_angle
_geom_angle_publ_flag
N5 Fe1 N4 . . 95.23(7) ?
N5 Fe1 N1 . . 93.11(7) ?
N4 Fe1 N1 . . 92.81(7) ?
N5 Fe1 N2 . . 174.05(7) ?
N4 Fe1 N2 . . 85.35(7) ?
N1 Fe1 N2 . . 80.95(8) ?
N5 Fe1 N3 . . 83.87(7) ?
N4 Fe1 N3 . . 80.32(7) ?
N1 Fe1 N3 . . 172.18(7) ?
N2 Fe1 N3 . . 102.05(7) ?
N5 Fe1 N6 . . 80.30(7) ?
N4 Fe1 N6 . . 175.12(7) ?
N1 Fe1 N6 . . 85.52(7) ?
N2 Fe1 N6 . . 98.89(6) ?
N3 Fe1 N6 . . 101.03(6) ?
O1 Cl1 O4 . . 109.68(19) ?
O1 Cl1 O2 . . 110.63(13) ?
O4 Cl1 O2 . . 110.82(13) ?
O1 Cl1 O3 . . 108.29(19) ?
O4 Cl1 O3 . . 107.53(16) ?
O2 Cl1 O3 . . 109.80(14) ?
O5 Cl2 O6 . . 112.9(3) ?
O5 Cl2 O7 . . 108.0(2) ?
O6 Cl2 O7 . . 109.5(2) ?
O5 Cl2 O8 . . 108.2(2) ?
O6 Cl2 O8 . . 104.44(18) ?
O7 Cl2 O8 . . 113.90(18) ?
C7 N1 C23 . . 117.68(19) ?
C7 N1 Fe1 . . 115.73(15) ?
C23 N1 Fe1 . . 126.58(15) ?
C12 N2 C8 . . 117.08(19) ?
C12 N2 Fe1 . . 133.26(15) ?
C8 N2 Fe1 . . 109.64(14) ?
C18 N3 C14 . . 116.72(17) ?
C18 N3 Fe1 . . 132.66(14) ?
C14 N3 Fe1 . . 110.00(13) ?
C13 N4 C19 . . 116.37(17) ?
C13 N4 Fe1 . . 116.37(14) ?
C19 N4 Fe1 . . 127.24(14) ?
C1 N5 C21 . . 117.37(18) ?
C1 N5 Fe1 . . 116.89(15) ?
C21 N5 Fe1 . . 125.73(14) ?
C6 N6 C2 . . 116.68(18) ?
C6 N6 Fe1 . . 133.30(14) ?
C2 N6 Fe1 . . 109.84(13) ?
C24 N7 C20 . . 119.56(19) ?
C24 N7 C22 . . 120.8(2) ?
C20 N7 C22 . . 119.6(2) ?
N5 C1 C2 . . 117.61(18) ?
N5 C1 H11 . . 121.2 ?
C2 C1 H11 . . 121.2 ?
N6 C2 C3 . . 123.9(2) ?
N6 C2 C1 . . 114.68(18) ?
C3 C2 C1 . . 121.4(2) ?
C4 C3 C2 . . 119.0(2) ?
C4 C3 H13 . . 120.5 ?
C2 C3 H13 . . 120.5 ?
C5 C4 C3 . . 118.3(2) ?
C5 C4 H14 . . 120.9 ?
C3 C4 H14 . . 120.9 ?
C4 C5 C6 . . 121.4(2) ?
C4 C5 H15 . . 119.3 ?
C6 C5 H15 . . 119.3 ?
N6 C6 C5 . . 120.7(2) ?
N6 C6 C31 . . 120.19(19) ?
C5 C6 C31 . . 119.1(2) ?
N1 C7 C8 . . 118.1(2) ?
N1 C7 H17 . . 120.9 ?
C8 C7 H17 . . 120.9 ?
N2 C8 C9 . . 123.9(2) ?
N2 C8 C7 . . 115.49(19) ?
C9 C8 C7 . . 120.6(2) ?
C8 C9 C10 . . 118.6(3) ?
C8 C9 H19 . . 120.7 ?
C10 C9 H19 . . 120.7 ?
C11 C10 C9 . . 118.1(2) ?
C11 C10 H110 . . 120.9 ?
C9 C10 H110 . . 120.9 ?
C10 C11 C12 . . 121.1(3) ?
C10 C11 H111 . . 119.4 ?
C12 C11 H111 . . 119.4 ?
N2 C12 C11 . . 121.2(2) ?
N2 C12 C32 . . 120.5(2) ?
C11 C12 C32 . . 118.3(2) ?
N4 C13 C14 . . 117.68(18) ?
N4 C13 H113 . . 121.2 ?
C14 C13 H113 . . 121.2 ?
N3 C14 C15 . . 123.9(2) ?
N3 C14 C13 . . 115.34(18) ?
C15 C14 C13 . . 120.70(19) ?
C16 C15 C14 . . 119.3(2) ?
C16 C15 H115 . . 120.4 ?
C14 C15 H115 . . 120.4 ?
C15 C16 C17 . . 117.7(2) ?
C15 C16 H116 . . 121.1 ?
C17 C16 H116 . . 121.1 ?
C16 C17 C18 . . 121.3(2) ?
C16 C17 H117 . . 119.3 ?
C18 C17 H117 . . 119.3 ?
N3 C18 C17 . . 121.0(2) ?
N3 C18 C30 . . 120.24(18) ?
C17 C18 C30 . . 118.76(19) ?
N4 C19 C20 . . 110.21(17) ?
N4 C19 H119 . . 109.6 ?
C20 C19 H119 . . 109.6 ?
N4 C19 H219 . . 109.6 ?
C20 C19 H219 . . 109.6 ?
H119 C19 H219 . . 108.1 ?
N7 C20 C19 . . 115.29(19) ?
N7 C20 H120 . . 108.5 ?
C19 C20 H120 . . 108.5 ?
N7 C20 H220 . . 108.5 ?
C19 C20 H220 . . 108.5 ?
H120 C20 H220 . . 107.5 ?
N5 C21 C22 . . 111.13(18) ?
N5 C21 H121 . . 109.4 ?
C22 C21 H121 . . 109.4 ?
N5 C21 H221 . . 109.4 ?
C22 C21 H221 . . 109.4 ?
H121 C21 H221 . . 108.0 ?
N7 C22 C21 . . 115.76(19) ?
N7 C22 H122 . . 108.3 ?
C21 C22 H122 . . 108.3 ?
N7 C22 H222 . . 108.3 ?
C21 C22 H222 . . 108.3 ?
H122 C22 H222 . . 107.4 ?
N1 C23 C24 . . 112.97(18) ?
N1 C23 H123 . . 109.0 ?
C24 C23 H123 . . 109.0 ?
N1 C23 H223 . . 109.0 ?
C24 C23 H223 . . 109.0 ?
H123 C23 H223 . . 107.8 ?
N7 C24 C23 . . 116.53(19) ?
N7 C24 H124 . . 108.2 ?
C23 C24 H124 . . 108.2 ?
N7 C24 H224 . . 108.2 ?
C23 C24 H224 . . 108.2 ?
H124 C24 H224 . . 107.3 ?
C18 C30 H130 . . 109.5 ?
C18 C30 H230 . . 109.5 ?
H130 C30 H230 . . 109.5 ?
C18 C30 H330 . . 109.5 ?
H130 C30 H330 . . 109.5 ?
H230 C30 H330 . . 109.5 ?
C6 C31 H131 . . 109.5 ?
C6 C31 H231 . . 109.5 ?
H131 C31 H231 . . 109.5 ?
C6 C31 H331 . . 109.5 ?
H131 C31 H331 . . 109.5 ?
H231 C31 H331 . . 109.5 ?
C12 C32 H132 . . 109.5 ?
C12 C32 H232 . . 109.5 ?
H132 C32 H232 . . 109.5 ?
C12 C32 H332 . . 109.5 ?
H132 C32 H332 . . 109.5 ?
H232 C32 H332 . . 109.5 ?

loop_
_geom_bond_atom_site_label_1
_geom_bond_atom_site_label_2
_geom_bond_site_symmetry_2
_geom_bond_distance
_geom_bond_publ_flag
Fe1 N5 . 1.9566(16) ?
Fe1 N4 . 1.9675(16) ?
Fe1 N1 . 1.9742(18) ?
Fe1 N2 . 2.1013(18) ?
Fe1 N3 . 2.1046(17) ?
Fe1 N6 . 2.1064(17) ?
Cl1 O1 . 1.414(2) ?
Cl1 O4 . 1.417(2) ?
Cl1 O2 . 1.4355(19) ?
Cl1 O3 . 1.438(3) ?
Cl2 O5 . 1.342(3) ?
Cl2 O6 . 1.398(3) ?
Cl2 O7 . 1.410(2) ?
Cl2 O8 . 1.420(3) ?
N1 C7 . 1.279(3) ?
N1 C23 . 1.476(3) ?
N2 C12 . 1.344(3) ?
N2 C8 . 1.367(3) ?
N3 C18 . 1.353(3) ?
N3 C14 . 1.366(3) ?
N4 C13 . 1.285(3) ?
N4 C19 . 1.469(3) ?
N5 C1 . 1.274(3) ?
N5 C21 . 1.469(3) ?
N6 C6 . 1.356(3) ?
N6 C2 . 1.362(3) ?
N7 C24 . 1.426(3) ?
N7 C20 . 1.434(3) ?
N7 C22 . 1.448(3) ?
C1 C2 . 1.456(3) ?
C1 H11 . 0.9400 ?
C2 C3 . 1.383(3) ?
C3 C4 . 1.371(4) ?
C3 H13 . 0.9400 ?
C4 C5 . 1.360(4) ?
C4 H14 . 0.9400 ?
C5 C6 . 1.408(3) ?
C5 H15 . 0.9400 ?
C6 C31 . 1.495(3) ?
C7 C8 . 1.453(3) ?
C7 H17 . 0.9400 ?
C8 C9 . 1.377(3) ?
C9 C10 . 1.386(4) ?
C9 H19 . 0.9400 ?
C10 C11 . 1.372(4) ?
C10 H110 . 0.9400 ?
C11 C12 . 1.398(3) ?
C11 H111 . 0.9400 ?
C12 C32 . 1.494(3) ?
C13 C14 . 1.442(3) ?
C13 H113 . 0.9400 ?
C14 C15 . 1.383(3) ?
C15 C16 . 1.369(4) ?
C15 H115 . 0.9400 ?
C16 C17 . 1.381(3) ?
C16 H116 . 0.9400 ?
C17 C18 . 1.400(3) ?
C17 H117 . 0.9400 ?
C18 C30 . 1.493(3) ?
C19 C20 . 1.524(3) ?
C19 H119 . 0.9800 ?
C19 H219 . 0.9800 ?
C20 H120 . 0.9800 ?
C20 H220 . 0.9800 ?
C21 C22 . 1.535(3) ?
C21 H121 . 0.9800 ?
C21 H221 . 0.9800 ?
C22 H122 . 0.9800 ?
C22 H222 . 0.9800 ?
C23 C24 . 1.530(3) ?
C23 H123 . 0.9800 ?
C23 H223 . 0.9800 ?
C24 H124 . 0.9800 ?
C24 H224 . 0.9800 ?
C30 H130 . 0.9700 ?
C30 H230 . 0.9700 ?
C30 H330 . 0.9700 ?
C31 H131 . 0.9700 ?
C31 H231 . 0.9700 ?
C31 H331 . 0.9700 ?
C32 H132 . 0.9700 ?
C32 H232 . 0.9700 ?
C32 H332 . 0.9700 ?
